data_2243334
loop_
_publ_author_name
'Mongkholkeaw, Sitthichok'
'Songsasen, Apisit'
'Duangthongyou, Tanwawan'
'Chainok, Kittipong'
'Suramitr, Songwut'
'Wattanathana, Worawat'
'Wannalerse, Boontana'

_publ_section_title
;
 Crystal structure, Hirshfeld surface analysis and computational study of
 2-chloro-<i>N</i>-[4-(methylsulfanyl)phenyl]acetamide
;
_journal_coeditor_code ZQ2250
_journal_issue 4
_journal_name_full 'Acta Crystallographica Section E'
_journal_page_first 594
_journal_page_last 598
_journal_paper_doi 10.1107/S2056989020002960
_journal_volume 76
_journal_year 2020
_chemical_formula_iupac 'C9 H10 Cl N O S'
_chemical_formula_moiety 'C9 H10 Cl N O S'
_chemical_formula_sum 'C9 H10 Cl N O S'
_chemical_formula_weight 215.69
_chemical_name_systematic
;
2-Chloro-<i>N</i>-[4-(methylsulfanyl)phenyl]acetamide
;
_space_group_crystal_system orthorhombic
_space_group_IT_number 61
_space_group_name_Hall '-P 2ac 2ab'
_space_group_name_H-M_alt 'P b c a'
_atom_sites_solution_hydrogens mixed
_atom_sites_solution_primary dual
_audit_creation_method
;
Olex2 1.2
(compiled 2018.05.29 svn.r3508 for OlexSys, GUI svn.r5506)
;
_cell_angle_alpha 90
_cell_angle_beta 90
_cell_angle_gamma 90
_cell_formula_units_Z 8
_cell_length_a 9.6659(7)
_cell_length_b 14.0682(11)
_cell_length_c 14.4869(13)
_cell_measurement_reflns_used 3435
_cell_measurement_temperature 296(2)
_cell_measurement_theta_max 26.174
_cell_measurement_theta_min 2.812
_cell_volume 1970.0(3)
_computing_cell_refinement
;
SAINT (Bruker, 2016)
;
_computing_data_collection
;
APEX2 (Bruker, 2016)
;
_computing_data_reduction
;
SAINT (Bruker, 2016)
;
_computing_molecular_graphics
;
Olex2 (Dolomanov <i>et al.</i>,  2009) and
Mercury (Macrae <i>et al.</i>,  2020)
;
_computing_publication_material
;
Olex2 (Dolomanov <i>et al.</i>,  2009) and
Mercury (Macrae <i>et al.</i>,  2020)
;
_computing_structure_refinement
;
<i>SHELXL2018/3</i> (Sheldrick, 2015b)
;
_computing_structure_solution
;
<i>SHELXT2014/5</i> (Sheldrick, 2015a)
;
_diffrn_ambient_temperature 296.0
_diffrn_measured_fraction_theta_full 0.998
_diffrn_measured_fraction_theta_max 0.998
_diffrn_measurement_device_type 'Bruker APEXII CCD'
_diffrn_measurement_method '\f and \w scans'
_diffrn_radiation_type MoK\a
_diffrn_radiation_wavelength 0.71073
_diffrn_reflns_av_R_equivalents 0.0850
_diffrn_reflns_av_unetI/netI 0.0437
_diffrn_reflns_limit_h_max 12
_diffrn_reflns_limit_h_min -12
_diffrn_reflns_limit_k_max 17
_diffrn_reflns_limit_k_min -18
_diffrn_reflns_limit_l_max 17
_diffrn_reflns_limit_l_min -19
_diffrn_reflns_number 21994
_diffrn_reflns_theta_full 25.242
_diffrn_reflns_theta_max 28.278
_diffrn_reflns_theta_min 2.812
_diffrn_standards_number 0
_exptl_absorpt_coefficient_mu 0.557
_exptl_absorpt_correction_T_max 0.746
_exptl_absorpt_correction_T_min 0.686
_exptl_absorpt_correction_type multi-scan
_exptl_absorpt_process_details
;
(SADABS; Bruker, 2016)
;
_exptl_crystal_colour 'light brown'
_exptl_crystal_density_diffrn 1.454
_exptl_crystal_description block
_exptl_crystal_F_000 896
_exptl_crystal_size_max 0.12
_exptl_crystal_size_mid 0.10
_exptl_crystal_size_min 0.08
_refine_diff_density_max 0.511
_refine_diff_density_min -0.413
_refine_ls_extinction_method none
_refine_ls_goodness_of_fit_ref 1.022
_refine_ls_hydrogen_treatment mixed
_refine_ls_matrix_type full
_refine_ls_number_parameters 123
_refine_ls_number_reflns 2438
_refine_ls_number_restraints 0
_refine_ls_restrained_S_all 1.022
_refine_ls_R_factor_all 0.0764
_refine_ls_R_factor_gt 0.0470
_refine_ls_shift/su_max 0.000
_refine_ls_shift/su_mean 0.000
_refine_ls_structure_factor_coef Fsqd
_refine_ls_weighting_details 'w=1/[\s^2^(Fo^2^)+(0.0510P)^2^+1.0616P] where P=(Fo^2^+2Fc^2^)/3'
_refine_ls_weighting_scheme calc
_refine_ls_wR_factor_gt 0.1112
_refine_ls_wR_factor_ref 0.1274
_reflns_number_gt 1722
_reflns_number_total 2438
_reflns_threshold_expression 'I > 2\s(I)'
_cod_data_source_file zq2250sup1.cif
_cod_data_source_block I
_cod_database_code 2243334
_shelx_space_group_comment
;
The symmetry employed for this shelxl refinement is uniquely defined
by the following loop, which should always be used as a source of
symmetry information in preference to the above space-group names.
They are only intended as comments.
;
_shelx_estimated_absorpt_t_min 0.936
_shelx_estimated_absorpt_t_max 0.957

loop_
_space_group_symop_operation_xyz
'x, y, z'
'-x+1/2, -y, z+1/2'
'-x, y+1/2, -z+1/2'
'x+1/2, -y+1/2, -z'
'-x, -y, -z'
'x-1/2, y, -z-1/2'
'x, -y-1/2, z-1/2'
'-x-1/2, y-1/2, z'

loop_
_atom_site_type_symbol
_atom_site_label
_atom_site_fract_x
_atom_site_fract_y
_atom_site_fract_z
_atom_site_U_iso_or_equiv
_atom_site_adp_type
_atom_site_calc_flag
_atom_site_occupancy
_atom_site_disorder_assembly
_atom_site_disorder_group
Cl Cl1 0.44778(8) 0.40070(6) 0.90711(5) 0.0685(3) Uani d 1 . .
S S1 0.52668(8) 0.73979(6) 0.33195(5) 0.0612(2) Uani d 1 . .
O O1 0.36226(15) 0.51663(13) 0.74128(12) 0.0498(4) Uani d 1 . .
N N1 0.58369(17) 0.53698(14) 0.69210(13) 0.0364(4) Uani d 1 . .
H H1 0.663(3) 0.5277(17) 0.7080(18) 0.044 Uiso d 1 . .
C C3 0.56559(19) 0.58332(15) 0.60636(15) 0.0333(4) Uani d 1 . .
C C7 0.6767(2) 0.66353(17) 0.47953(16) 0.0423(5) Uani d 1 . .
H H7 0.757186 0.685406 0.451533 0.051 Uiso calc 1 . .
C C2 0.4871(2) 0.51212(16) 0.75445(16) 0.0370(5) Uani d 1 . .
C C8 0.6844(2) 0.61629(17) 0.56270(16) 0.0394(5) Uani d 1 . .
H H8 0.770224 0.606313 0.590012 0.047 Uiso calc 1 . .
C C6 0.5498(2) 0.67873(16) 0.43719(16) 0.0392(5) Uani d 1 . .
C C4 0.4384(2) 0.59718(17) 0.56390(17) 0.0404(5) Uani d 1 . .
H H4 0.357922 0.574908 0.591632 0.048 Uiso calc 1 . .
C C5 0.4319(2) 0.64410(18) 0.48042(17) 0.0440(5) Uani d 1 . .
H H5 0.346335 0.652779 0.452346 0.053 Uiso calc 1 . .
C C1 0.5487(2) 0.4838(2) 0.84654(17) 0.0477(6) Uani d 1 . .
H H1A 0.559753 0.540211 0.884279 0.057 Uiso calc 1 . .
H H1B 0.639951 0.457030 0.836228 0.057 Uiso calc 1 . .
C C9 0.6958(3) 0.7388(2) 0.28174(19) 0.0566(7) Uani d 1 . .
H H9A 0.691402 0.764360 0.220355 0.085 Uiso calc 1 . .
H H9B 0.729678 0.674728 0.279361 0.085 Uiso calc 1 . .
H H9C 0.757047 0.776878 0.318558 0.085 Uiso calc 1 . .

loop_
_atom_site_aniso_label
_atom_site_aniso_U_11
_atom_site_aniso_U_22
_atom_site_aniso_U_33
_atom_site_aniso_U_12
_atom_site_aniso_U_13
_atom_site_aniso_U_23
Cl1 0.0643(5) 0.0892(6) 0.0520(4) -0.0232(4) 0.0053(3) 0.0168(4)
S1 0.0566(4) 0.0723(5) 0.0548(4) 0.0139(3) -0.0006(3) 0.0206(4)
O1 0.0241(7) 0.0781(12) 0.0471(10) -0.0002(7) 0.0034(6) 0.0045(9)
N1 0.0227(8) 0.0513(11) 0.0353(10) -0.0003(7) 0.0005(7) -0.0016(8)
C3 0.0295(9) 0.0378(11) 0.0327(11) 0.0009(8) -0.0001(8) -0.0055(9)
C7 0.0332(11) 0.0514(14) 0.0423(13) -0.0058(9) 0.0034(9) 0.0001(11)
C2 0.0279(10) 0.0441(12) 0.0389(12) -0.0001(8) 0.0028(8) -0.0050(10)
C8 0.0274(10) 0.0517(14) 0.0391(12) -0.0021(9) -0.0020(8) -0.0020(10)
C6 0.0400(12) 0.0391(12) 0.0385(12) 0.0028(9) -0.0003(9) -0.0021(10)
C4 0.0266(10) 0.0506(13) 0.0440(13) -0.0006(9) 0.0008(9) -0.0011(10)
C5 0.0299(10) 0.0548(14) 0.0475(14) 0.0058(9) -0.0057(9) -0.0015(11)
C1 0.0348(11) 0.0638(16) 0.0444(14) -0.0040(10) 0.0040(10) 0.0069(12)
C9 0.0628(16) 0.0592(17) 0.0478(15) -0.0048(12) 0.0032(12) 0.0110(12)

loop_
_atom_type_symbol
_atom_type_description
_atom_type_scat_dispersion_real
_atom_type_scat_dispersion_imag
_atom_type_scat_source
C C 0.0033 0.0016 'International Tables Vol C Tables 4.2.6.8 and 6.1.1.4'
H H 0.0000 0.0000 'International Tables Vol C Tables 4.2.6.8 and 6.1.1.4'
Cl Cl 0.1484 0.1585 'International Tables Vol C Tables 4.2.6.8 and 6.1.1.4'
N N 0.0061 0.0033 'International Tables Vol C Tables 4.2.6.8 and 6.1.1.4'
O O 0.0106 0.0060 'International Tables Vol C Tables 4.2.6.8 and 6.1.1.4'
S S 0.1246 0.1234 'International Tables Vol C Tables 4.2.6.8 and 6.1.1.4'

loop_
_geom_angle_atom_site_label_1
_geom_angle_atom_site_label_2
_geom_angle_atom_site_label_3
_geom_angle_site_symmetry_1
_geom_angle_site_symmetry_3
_geom_angle
_geom_angle_publ_flag
C6 S1 C9 . . 103.42(12) ?
C3 N1 H1 . . 116.1(19) ?
C2 N1 H1 . . 115.1(18) ?
C2 N1 C3 . . 128.60(18) ?
C8 C3 N1 . . 116.83(18) ?
C4 C3 N1 . . 124.31(18) ?
C4 C3 C8 . . 118.9(2) ?
C8 C7 H7 . . 119.7 ?
C8 C7 C6 . . 120.6(2) ?
C6 C7 H7 . . 119.7 ?
O1 C2 N1 . . 124.5(2) ?
O1 C2 C1 . . 122.62(19) ?
N1 C2 C1 . . 112.76(18) ?
C3 C8 H8 . . 119.5 ?
C7 C8 C3 . . 120.9(2) ?
C7 C8 H8 . . 119.5 ?
C7 C6 S1 . . 124.67(18) ?
C7 C6 C5 . . 118.1(2) ?
C5 C6 S1 . . 117.19(17) ?
C3 C4 H4 . . 120.1 ?
C5 C4 C3 . . 119.7(2) ?
C5 C4 H4 . . 120.1 ?
C6 C5 H5 . . 119.1 ?
C4 C5 C6 . . 121.8(2) ?
C4 C5 H5 . . 119.1 ?
Cl1 C1 H1A . . 108.9 ?
Cl1 C1 H1B . . 108.9 ?
C2 C1 Cl1 . . 113.36(16) ?
C2 C1 H1A . . 108.9 ?
C2 C1 H1B . . 108.9 ?
H1A C1 H1B . . 107.7 ?
S1 C9 H9A . . 109.5 ?
S1 C9 H9B . . 109.5 ?
S1 C9 H9C . . 109.5 ?
H9A C9 H9B . . 109.5 ?
H9A C9 H9C . . 109.5 ?
H9B C9 H9C . . 109.5 ?

loop_
_geom_bond_atom_site_label_1
_geom_bond_atom_site_label_2
_geom_bond_site_symmetry_2
_geom_bond_distance
_geom_bond_publ_flag
Cl1 C1 . 1.757(2) ?
S1 C6 . 1.764(2) ?
S1 C9 . 1.789(3) ?
O1 C2 . 1.223(2) ?
N1 H1 . 0.82(2) ?
N1 C3 . 1.414(3) ?
N1 C2 . 1.345(3) ?
C3 C8 . 1.390(3) ?
C3 C4 . 1.388(3) ?
C7 H7 . 0.9300 ?
C7 C8 . 1.378(3) ?
C7 C6 . 1.388(3) ?
C2 C1 . 1.515(3) ?
C8 H8 . 0.9300 ?
C6 C5 . 1.388(3) ?
C4 H4 . 0.9300 ?
C4 C5 . 1.379(3) ?
C5 H5 . 0.9300 ?
C1 H1A . 0.9700 ?
C1 H1B . 0.9700 ?
C9 H9A . 0.9600 ?
C9 H9B . 0.9600 ?
C9 H9C . 0.9600 ?

loop_
_geom_hbond_atom_site_label_D
_geom_hbond_atom_site_label_H
_geom_hbond_atom_site_label_A
_geom_hbond_site_symmetry_A
_geom_hbond_distance_DH
_geom_hbond_distance_HA
_geom_hbond_distance_DA
_geom_hbond_angle_DHA
_geom_hbond_publ_flag
N1 H1 O1 6_657 0.82(2) 2.06(3) 2.875(2) 174(3) yes
C1 H1B O1 6_657 0.97 2.57 3.319(3) 135 yes
C4 H4 O1 . 0.93 2.32 2.903(3) 121 yes

loop_
_geom_torsion_atom_site_label_1
_geom_torsion_atom_site_label_2
_geom_torsion_atom_site_label_3
_geom_torsion_atom_site_label_4
_geom_torsion_site_symmetry_1
_geom_torsion_site_symmetry_2
_geom_torsion_site_symmetry_3
_geom_torsion_site_symmetry_4
_geom_torsion
_geom_torsion_publ_flag
S1 C6 C5 C4 . . . . -178.58(19) ?
O1 C2 C1 Cl1 . . . . 32.9(3) ?
N1 C3 C8 C7 . . . . -179.1(2) ?
N1 C3 C4 C5 . . . . 179.4(2) ?
N1 C2 C1 Cl1 . . . . -150.97(18) ?
C3 N1 C2 O1 . . . . 8.9(4) ?
C3 N1 C2 C1 . . . . -167.2(2) ?
C3 C4 C5 C6 . . . . -0.3(4) ?
C7 C6 C5 C4 . . . . 1.1(4) ?
C2 N1 C3 C8 . . . . 168.6(2) ?
C2 N1 C3 C4 . . . . -11.7(4) ?
C8 C3 C4 C5 . . . . -0.8(3) ?
C8 C7 C6 S1 . . . . 178.92(18) ?
C8 C7 C6 C5 . . . . -0.7(4) ?
C6 C7 C8 C3 . . . . -0.4(4) ?
C4 C3 C8 C7 . . . . 1.2(3) ?
C9 S1 C6 C7 . . . . 18.0(2) ?
C9 S1 C6 C5 . . . . -162.3(2) ?

_cod_database_fobs_code 2243334
